data_4309044
loop_
_publ_author_name
'Malcolm H. Chisholm'
'Judith C. Gallucci'
'Hongfeng Yin'
'Hongshi Zhen'

_publ_section_title
;
Arylzinc Alkoxides: [ArZnOCHP]2 and Ar2Zn3(OCHP)4 When Ar =
C6H5, p-CF3C6H4, 2,4,6-Me3C6H2, and C6F5
;
_journal_name_full 'Inorganic Chemistry'
_journal_page_first 4777
_journal_page_last 4785
_journal_paper_doi 10.1021/ic048332i
_journal_volume 44
_journal_year 2005
_chemical_formula_sum 'C14 H8 F6 Zn'
_chemical_formula_weight 355.57
_chemical_name_systematic
; 
 ? 
;
_space_group_IT_number 14
_symmetry_cell_setting monoclinic
_symmetry_space_group_name_Hall '-P 2yn'
_symmetry_space_group_name_H-M 'P 1 21/n 1'
_atom_sites_solution_hydrogens geom
_atom_sites_solution_primary direct
_atom_sites_solution_secondary difmap
_audit_creation_method SHELXL
_cell_angle_alpha 90.00
_cell_angle_beta 106.245(1)
_cell_angle_gamma 90.00
_cell_formula_units_Z 4
_cell_length_a 9.9007(1)
_cell_length_b 14.1319(2)
_cell_length_c 9.9475(2)
_cell_measurement_temperature 200(2)
_cell_volume 1336.24(4)
_computing_cell_refinement 'DENZO (Otwinowski & Minor, 1997)'
_computing_data_collection 'COLLECT (Nonius, 1999)'
_computing_data_reduction 'DENZO (Otwinowski & Minor, 1997)'
_computing_structure_refinement 'SHELXL-93 (Sheldrick, 1993)'
_computing_structure_solution 'SHELXS-86 (Sheldrick, 1990)'
_diffrn_ambient_temperature 200(2)
_diffrn_measurement_device 'Nonius Kappa CCD'
_diffrn_measurement_method 'phi and omega scans'
_diffrn_radiation_monochromator graphite
_diffrn_radiation_source 'fine-focus sealed tube'
_diffrn_radiation_type MoK\a
_diffrn_radiation_wavelength 0.71073
_diffrn_reflns_av_R_equivalents 0.041
_diffrn_reflns_av_sigmaI/netI 0.0256
_diffrn_reflns_limit_h_max 12
_diffrn_reflns_limit_h_min 0
_diffrn_reflns_limit_k_max 18
_diffrn_reflns_limit_k_min 0
_diffrn_reflns_limit_l_max 12
_diffrn_reflns_limit_l_min -12
_diffrn_reflns_number 25180
_diffrn_reflns_theta_max 27.43
_diffrn_reflns_theta_min 2.57
_exptl_absorpt_coefficient_mu 1.896
_exptl_crystal_colour colorless
_exptl_crystal_density_diffrn 1.767
_exptl_crystal_description rod
_exptl_crystal_F_000 704
_exptl_crystal_size_max 0.23
_exptl_crystal_size_mid 0.12
_exptl_crystal_size_min 0.12
_refine_diff_density_max 0.452
_refine_diff_density_min -0.408
_refine_ls_extinction_method none
_refine_ls_goodness_of_fit_all 1.038
_refine_ls_goodness_of_fit_obs 1.086
_refine_ls_matrix_type full
_refine_ls_number_parameters 216
_refine_ls_number_reflns 3052
_refine_ls_number_restraints 0
_refine_ls_restrained_S_all 1.038
_refine_ls_restrained_S_obs 1.086
_refine_ls_R_factor_all 0.0589
_refine_ls_R_factor_obs 0.0394
_refine_ls_shift/esd_max 0.041
_refine_ls_shift/esd_mean 0.003
_refine_ls_structure_factor_coef Fsqd
_refine_ls_weighting_details 'w=1/[\s^2^(Fo^2^)+(0.0598P)^2^+0.7243P] where P=(Fo^2^+2Fc^2^)/3'
_refine_ls_weighting_scheme calc
_refine_ls_wR_factor_all 0.1165
_refine_ls_wR_factor_obs 0.1032
_reflns_number_observed 2243
_reflns_number_total 3052
_reflns_observed_criterion >2sigma(I)
_cod_data_source_file ic048332isi20041124_044944.cif
_cod_data_source_block Chisholm974
_cod_depositor_comments
;
The following automatic conversions were performed:

'_refine_ls_weighting_scheme' value 'calc
w=1/[\s^2^(Fo^2^)+(0.0598P)^2^+0.7243P] where P=(Fo^2^+2Fc^2^)/3' was
changed to 'calc'. New tag '_refine_ls_weighting_details' was
created. The value of the new tag was set to
'w=1/[\s^2^(Fo^2^)+(0.0598P)^2^+0.7243P] where P=(Fo^2^+2Fc^2^)/3'.

Automatic conversion script
Id: cif_fix_values 3143 2015-03-26 13:38:13Z robertas 
;
_cod_database_code 4309044

loop_
_symmetry_equiv_pos_as_xyz
'x, y, z'
'-x+1/2, y+1/2, -z+1/2'
'-x, -y, -z'
'x-1/2, -y-1/2, z-1/2'

loop_
_atom_site_aniso_label
_atom_site_aniso_U_11
_atom_site_aniso_U_22
_atom_site_aniso_U_33
_atom_site_aniso_U_23
_atom_site_aniso_U_13
_atom_site_aniso_U_12
Zn 0.0490(2) 0.0234(2) 0.0442(2) -0.00494(11) 0.0102(2) -0.00546(11)
F1 0.104(2) 0.0323(12) 0.088(2) -0.0071(11) -0.049(2) -0.0130(12)
F2 0.134(3) 0.0386(12) 0.067(2) 0.0024(11) 0.052(2) -0.027(2)
F3 0.090(2) 0.0371(12) 0.111(2) -0.0244(13) 0.044(2) -0.0025(12)
F4 0.084(2) 0.0302(10) 0.0768(15) -0.0068(9) -0.0294(12) -0.0100(9)
F5 0.123(2) 0.0327(10) 0.0702(14) -0.0036(10) 0.0457(14) -0.0253(12)
F6 0.0759(14) 0.0415(11) 0.0801(15) -0.0154(10) 0.0249(12) 0.0138(10)
C1 0.0449(13) 0.0265(12) 0.0333(12) -0.0018(10) 0.0089(11) -0.0040(10)
C2 0.0383(13) 0.0390(15) 0.0462(14) -0.0058(12) 0.0075(11) -0.0046(11)
C3 0.0439(14) 0.0294(13) 0.0478(15) -0.0041(11) 0.0077(12) 0.0033(10)
C4 0.0484(14) 0.0260(12) 0.0299(12) -0.0002(9) 0.0082(10) -0.0054(10)
C5 0.0389(13) 0.0365(14) 0.0435(14) 0.0009(11) 0.0044(11) -0.0050(10)
C6 0.0431(14) 0.0306(13) 0.0471(15) 0.0007(11) 0.0079(11) 0.0040(10)
C7 0.068(2) 0.0286(14) 0.0408(15) 0.0012(12) 0.0098(14) -0.0066(12)
C8 0.0389(12) 0.0247(12) 0.0397(13) -0.0021(10) 0.0088(11) -0.0023(9)
C9 0.0522(15) 0.0281(13) 0.0389(14) 0.0049(10) 0.0084(11) -0.0022(11)
C10 0.0490(14) 0.0322(13) 0.0333(13) -0.0007(10) 0.0052(11) -0.0020(11)
C11 0.0353(12) 0.0233(11) 0.0399(13) -0.0016(10) 0.0090(10) -0.0004(9)
C12 0.0455(14) 0.0286(13) 0.0379(14) 0.0036(10) 0.0093(11) 0.0023(11)
C13 0.0490(14) 0.0304(13) 0.0351(12) -0.0033(11) 0.0096(11) -0.0014(11)
C14 0.0508(15) 0.0271(13) 0.0425(14) -0.0051(11) 0.0079(12) 0.0002(11)

loop_
_atom_site_label
_atom_site_type_symbol
_atom_site_fract_x
_atom_site_fract_y
_atom_site_fract_z
_atom_site_U_iso_or_equiv
_atom_site_thermal_displace_type
_atom_site_occupancy
_atom_site_calc_flag
_atom_site_refinement_flags
_atom_site_disorder_group
Zn Zn 0.24406(3) 0.49884(2) 0.00109(3) 0.03945(14) Uani 1 d . .
F1 F 0.4952(3) 0.93174(14) 0.2796(3) 0.0902(14) Uani 0.844(5) d P 1
F2 F 0.4062(4) 0.9722(2) 0.0647(3) 0.0751(9) Uani 0.844(5) d P 1
F3 F 0.2821(3) 0.9654(2) 0.2042(3) 0.0761(9) Uani 0.844(5) d P 1
F1A F 0.5510(12) 0.9318(8) 0.1823(13) 0.058(4) Uiso 0.156(5) d P 2
F2A F 0.3907(16) 0.9426(9) 0.2840(13) 0.058(4) Uiso 0.156(5) d P 2
F3A F 0.3500(17) 0.9759(13) 0.0871(20) 0.065(5) Uiso 0.156(5) d P 2
F4 F 0.0004(3) 0.07594(13) -0.3166(2) 0.0742(9) Uani 0.918(4) d P 1
F5 F 0.0669(3) 0.02853(14) -0.1016(2) 0.0717(8) Uani 0.918(4) d P 1
F6 F 0.2108(2) 0.03834(14) -0.2229(2) 0.0652(7) Uani 0.918(4) d P 1
F4A F -0.0491(18) 0.0600(12) -0.2094(18) 0.039(5) Uiso 0.082(4) d P 2
F5A F 0.1619(30) 0.0130(18) -0.1327(30) 0.068(7) Uiso 0.082(4) d P 2
F6A F 0.1047(27) 0.0572(16) -0.3177(24) 0.059(7) Uiso 0.082(4) d P 2
C1 C 0.2892(3) 0.6288(2) 0.0585(3) 0.0353(5) Uani 1 d . .
C2 C 0.1865(3) 0.6996(2) 0.0328(3) 0.0420(6) Uani 1 d . .
H2 H 0.0913(3) 0.6825(2) -0.0096(3) 0.050 Uiso 1 calc R .
C3 C 0.2181(3) 0.7933(2) 0.0666(3) 0.0414(6) Uani 1 d . .
H3 H 0.1458(3) 0.8396(2) 0.0463(3) 0.050 Uiso 1 calc R .
C4 C 0.3562(3) 0.8192(2) 0.1304(2) 0.0353(5) Uani 1 d . .
C5 C 0.4616(3) 0.7513(2) 0.1573(3) 0.0411(6) Uani 1 d . .
H5 H 0.5567(3) 0.7686(2) 0.2002(3) 0.049 Uiso 1 calc R .
C6 C 0.4269(3) 0.6578(2) 0.1209(3) 0.0412(6) Uani 1 d . .
H6 H 0.4998(3) 0.6119(2) 0.1393(3) 0.049 Uiso 1 calc R .
C7 C 0.3902(3) 0.9200(2) 0.1681(3) 0.0468(7) Uani 1 d . .
C8 C 0.1996(3) 0.3696(2) -0.0611(3) 0.0349(5) Uani 1 d . .
C9 C 0.1408(3) 0.3469(2) -0.2017(3) 0.0406(6) Uani 1 d . .
H9 H 0.1230(3) 0.3963(2) -0.2692(3) 0.049 Uiso 1 calc R .
C10 C 0.1075(3) 0.2546(2) -0.2466(3) 0.0395(6) Uani 1 d . .
H10 H 0.0670(3) 0.2415(2) -0.3432(3) 0.047 Uiso 1 calc R .
C11 C 0.1339(2) 0.1816(2) -0.1491(2) 0.0331(5) Uani 1 d . .
C12 C 0.1934(3) 0.2012(2) -0.0083(3) 0.0378(5) Uani 1 d . .
H12 H 0.2119(3) 0.1515(2) 0.0587(3) 0.045 Uiso 1 calc R .
C13 C 0.2256(3) 0.2938(2) 0.0338(3) 0.0386(5) Uani 1 d . .
H13 H 0.2668(3) 0.3064(2) 0.1304(3) 0.046 Uiso 1 calc R .
C14 C 0.1006(3) 0.0821(2) -0.1953(3) 0.0412(6) Uani 1 d . .

loop_
_atom_type_symbol
_atom_type_description
_atom_type_scat_dispersion_real
_atom_type_scat_dispersion_imag
_atom_type_scat_source
C C 0.0033 0.0016 'International Tables Vol C Tables 4.2.6.8 and 6.1.1.4'
H H 0.0000 0.0000 'International Tables Vol C Tables 4.2.6.8 and 6.1.1.4'
F F 0.0171 0.0103 'International Tables Vol C Tables 4.2.6.8 and 6.1.1.4'
Zn Zn 0.2839 1.4301 'International Tables Vol C Tables 4.2.6.8 and 6.1.1.4'

loop_
_geom_angle_atom_site_label_1
_geom_angle_atom_site_label_2
_geom_angle_atom_site_label_3
_geom_angle
_geom_angle_site_symmetry_1
_geom_angle_site_symmetry_3
_geom_angle_publ_flag
C1 Zn C8 178.50(9) . . ?
C6 C1 C2 116.3(2) . . ?
C6 C1 Zn 121.8(2) . . ?
C2 C1 Zn 121.9(2) . . ?
C3 C2 C1 122.5(2) . . ?
C3 C2 H2 118.73(15) . . ?
C1 C2 H2 118.73(14) . . ?
C2 C3 C4 119.5(2) . . ?
C2 C3 H3 120.25(15) . . ?
C4 C3 H3 120.25(14) . . ?
C3 C4 C5 119.9(2) . . ?
C3 C4 C7 119.6(2) . . ?
C5 C4 C7 120.5(2) . . ?
C6 C5 C4 119.3(2) . . ?
C6 C5 H5 120.34(15) . . ?
C4 C5 H5 120.34(14) . . ?
C5 C6 C1 122.5(2) . . ?
C5 C6 H6 118.75(15) . . ?
C1 C6 H6 118.75(14) . . ?
F3A C7 F2A 114.3(11) . . ?
F1 C7 F2 110.7(3) . . ?
F1 C7 F3 102.3(3) . . ?
F2 C7 F3 102.4(3) . . ?
F3A C7 C4 118.9(9) . . ?
F2A C7 C4 116.0(6) . . ?
F1 C7 C4 114.1(2) . . ?
F2 C7 C4 114.2(2) . . ?
F3 C7 C4 111.9(2) . . ?
F3A C7 F1A 97.9(9) . . ?
F2A C7 F1A 98.9(8) . . ?
C4 C7 F1A 106.1(5) . . ?
C9 C8 C13 116.5(2) . . ?
C9 C8 Zn 122.0(2) . . ?
C13 C8 Zn 121.5(2) . . ?
C10 C9 C8 122.3(2) . . ?
C10 C9 H9 118.86(14) . . ?
C8 C9 H9 118.86(14) . . ?
C9 C10 C11 119.4(2) . . ?
C9 C10 H10 120.28(14) . . ?
C11 C10 H10 120.28(14) . . ?
C12 C11 C10 120.0(2) . . ?
C12 C11 C14 119.7(2) . . ?
C10 C11 C14 120.3(2) . . ?
C13 C12 C11 119.4(2) . . ?
C13 C12 H12 120.28(15) . . ?
C11 C12 H12 120.28(14) . . ?
C12 C13 C8 122.3(2) . . ?
C12 C13 H13 118.83(15) . . ?
C8 C13 H13 118.83(14) . . ?
F5A C14 F6A 96.9(18) . . ?
F5 C14 F4 109.4(2) . . ?
F5 C14 F6 105.1(2) . . ?
F4 C14 F6 103.0(2) . . ?
F5A C14 F4A 102.7(15) . . ?
F6A C14 F4A 98.6(13) . . ?
F5A C14 C11 124.2(12) . . ?
F6A C14 C11 119.4(10) . . ?
F5 C14 C11 113.8(2) . . ?
F4 C14 C11 112.7(2) . . ?
F6 C14 C11 112.0(2) . . ?
F4A C14 C11 111.0(7) . . ?

loop_
_geom_bond_atom_site_label_1
_geom_bond_atom_site_label_2
_geom_bond_distance
_geom_bond_site_symmetry_2
_geom_bond_publ_flag
Zn C1 1.939(2) . ?
Zn C8 1.939(2) . ?
F1 C7 1.301(4) . ?
F2 C7 1.311(4) . ?
F3 C7 1.378(4) . ?
F1A C7 1.567(12) . ?
F2A C7 1.195(12) . ?
F3A C7 1.12(2) . ?
F4 C14 1.333(3) . ?
F5 C14 1.315(3) . ?
F6 C14 1.347(3) . ?
F4A C14 1.48(2) . ?
F5A C14 1.22(3) . ?
F6A C14 1.28(2) . ?
C1 C6 1.392(4) . ?
C1 C2 1.398(4) . ?
C2 C3 1.380(4) . ?
C2 H2 0.95 . ?
C3 C4 1.385(3) . ?
C3 H3 0.95 . ?
C4 C5 1.388(3) . ?
C4 C7 1.488(3) . ?
C5 C6 1.387(3) . ?
C5 H5 0.95 . ?
C6 H6 0.95 . ?
C8 C9 1.394(3) . ?
C8 C13 1.404(3) . ?
C9 C10 1.388(3) . ?
C9 H9 0.95 . ?
C10 C11 1.390(3) . ?
C10 H10 0.95 . ?
C11 C12 1.387(3) . ?
C11 C14 1.487(3) . ?
C12 C13 1.383(3) . ?
C12 H12 0.95 . ?
C13 H13 0.95 . ?

loop_
_geom_torsion_atom_site_label_1
_geom_torsion_atom_site_label_2
_geom_torsion_atom_site_label_3
_geom_torsion_atom_site_label_4
_geom_torsion
_geom_torsion_site_symmetry_1
_geom_torsion_site_symmetry_2
_geom_torsion_site_symmetry_3
_geom_torsion_site_symmetry_4
_geom_torsion_publ_flag
C8 Zn C1 C6 -88.9(34) . . . . ?
C8 Zn C1 C2 87.6(35) . . . . ?
C6 C1 C2 C3 0.1(4) . . . . ?
Zn C1 C2 C3 -176.6(2) . . . . ?
C1 C2 C3 C4 -0.9(4) . . . . ?
C2 C3 C4 C5 1.2(4) . . . . ?
C2 C3 C4 C7 -179.4(2) . . . . ?
C3 C4 C5 C6 -0.6(4) . . . . ?
C7 C4 C5 C6 -180.0(2) . . . . ?
C4 C5 C6 C1 -0.3(4) . . . . ?
C2 C1 C6 C5 0.5(4) . . . . ?
Zn C1 C6 C5 177.2(2) . . . . ?
C3 C4 C7 F3A -50.0(10) . . . . ?
C5 C4 C7 F3A 129.4(10) . . . . ?
C3 C4 C7 F2A 92.4(9) . . . . ?
C5 C4 C7 F2A -88.2(9) . . . . ?
C3 C4 C7 F1 148.0(3) . . . . ?
C5 C4 C7 F1 -32.6(4) . . . . ?
C3 C4 C7 F2 -83.3(4) . . . . ?
C5 C4 C7 F2 96.1(4) . . . . ?
C3 C4 C7 F3 32.5(3) . . . . ?
C5 C4 C7 F3 -148.2(3) . . . . ?
C3 C4 C7 F1A -158.9(5) . . . . ?
C5 C4 C7 F1A 20.5(6) . . . . ?
C1 Zn C8 C9 -28.2(35) . . . . ?
C1 Zn C8 C13 151.6(34) . . . . ?
C13 C8 C9 C10 0.9(4) . . . . ?
Zn C8 C9 C10 -179.3(2) . . . . ?
C8 C9 C10 C11 -0.4(4) . . . . ?
C9 C10 C11 C12 -0.2(4) . . . . ?
C9 C10 C11 C14 -179.2(2) . . . . ?
C10 C11 C12 C13 0.2(4) . . . . ?
C14 C11 C12 C13 179.3(2) . . . . ?
C11 C12 C13 C8 0.3(4) . . . . ?
C9 C8 C13 C12 -0.9(4) . . . . ?
Zn C8 C13 C12 179.4(2) . . . . ?
C12 C11 C14 F5A -26.6(18) . . . . ?
C10 C11 C14 F5A 152.5(18) . . . . ?
C12 C11 C14 F6A -150.0(14) . . . . ?
C10 C11 C14 F6A 29.1(14) . . . . ?
C12 C11 C14 F5 31.0(3) . . . . ?
C10 C11 C14 F5 -149.9(3) . . . . ?
C12 C11 C14 F4 156.4(2) . . . . ?
C10 C11 C14 F4 -24.6(4) . . . . ?
C12 C11 C14 F6 -88.0(3) . . . . ?
C10 C11 C14 F6 91.0(3) . . . . ?
C12 C11 C14 F4A 96.4(8) . . . . ?
C10 C11 C14 F4A -84.5(8) . . . . ?
